data_4074793
loop_
_publ_author_name
'Jabri, Amir'
'Crewdson, Patrick'
'Gambarotta, Sandro'
'Korobkov, Ilia'
'Duchateau, Robbert'

_publ_section_title
;
 Isolation of a Cationic Chromium(II) Species in a Catalytic System for
 Ethylene Tri- and Tetramerization
;
_journal_issue 3
_journal_name_full Organometallics
_journal_page_first 715
_journal_paper_doi 10.1021/om050886l
_journal_volume 25
_journal_year 2006
_chemical_formula_sum 'C69.16 H89.73 Al2 Cl1.34 Cr N2 P4'
_chemical_formula_weight 1226.51
_chemical_name_systematic
; 
 ? 
;
_space_group_IT_number 2
_symmetry_cell_setting triclinic
_symmetry_space_group_name_Hall '-P 1'
_symmetry_space_group_name_H-M 'P -1'
_atom_sites_solution_hydrogens geom
_atom_sites_solution_primary direct
_atom_sites_solution_secondary difmap
_audit_creation_method SHELXL-97
_cell_angle_alpha 96.191(3)
_cell_angle_beta 106.453(3)
_cell_angle_gamma 91.839(3)
_cell_formula_units_Z 2
_cell_length_a 12.366(2)
_cell_length_b 16.214(3)
_cell_length_c 21.347(4)
_cell_measurement_reflns_used 216
_cell_measurement_temperature 213(2)
_cell_measurement_theta_max 20.82
_cell_measurement_theta_min 1.71
_cell_volume 4072.1(13)
_computing_cell_refinement 'SMART, Bruker (2000)'
_computing_data_collection 'SMART, Bruker (2000)'
_computing_data_reduction 'XPREP, Bruker (2000)'
_computing_molecular_graphics 'SHELXTL, Bruker (2000)'
_computing_publication_material 'SHELXTL, Bruker (2000)'
_computing_structure_refinement 'SHELXL-97 (Sheldrick, 1997)'
_computing_structure_solution 'SHELXS-97 (Sheldrick, 1990)'
_diffrn_ambient_temperature 213(2)
_diffrn_measured_fraction_theta_full 0.957
_diffrn_measured_fraction_theta_max 0.957
_diffrn_measurement_device_type 'CCD area detector'
_diffrn_measurement_method 'phi and omega scans'
_diffrn_radiation_monochromator graphite
_diffrn_radiation_source 'fine-focus sealed tube'
_diffrn_radiation_type MoK\a
_diffrn_radiation_wavelength 0.71073
_diffrn_reflns_av_R_equivalents 0.0502
_diffrn_reflns_av_sigmaI/netI 0.0546
_diffrn_reflns_limit_h_max 12
_diffrn_reflns_limit_h_min -12
_diffrn_reflns_limit_k_max 16
_diffrn_reflns_limit_k_min -16
_diffrn_reflns_limit_l_max 21
_diffrn_reflns_limit_l_min -21
_diffrn_reflns_number 25461
_diffrn_reflns_theta_full 20.82
_diffrn_reflns_theta_max 20.82
_diffrn_reflns_theta_min 1.71
_diffrn_standards_decay_% <1
_exptl_absorpt_coefficient_mu 0.318
_exptl_absorpt_correction_T_max 0.9843
_exptl_absorpt_correction_T_min 0.9539
_exptl_absorpt_correction_type multi-scan
_exptl_absorpt_process_details 'SADABS, Bruker (2000)'
_exptl_crystal_colour dark
_exptl_crystal_density_diffrn 0.997
_exptl_crystal_density_method 'not measured'
_exptl_crystal_description block
_exptl_crystal_F_000 1294
_exptl_crystal_size_max 0.15
_exptl_crystal_size_mid 0.10
_exptl_crystal_size_min 0.05
_refine_diff_density_max 1.138
_refine_diff_density_min -0.390
_refine_diff_density_rms 0.084
_refine_ls_extinction_method none
_refine_ls_goodness_of_fit_ref 1.035
_refine_ls_hydrogen_treatment constr
_refine_ls_matrix_type full
_refine_ls_number_parameters 748
_refine_ls_number_reflns 8155
_refine_ls_number_restraints 494
_refine_ls_restrained_S_all 1.009
_refine_ls_R_factor_all 0.1041
_refine_ls_R_factor_gt 0.0781
_refine_ls_shift/su_max 0.001
_refine_ls_shift/su_mean 0.001
_refine_ls_structure_factor_coef Fsqd
_refine_ls_weighting_details 'calc w=1/[\s^2^(Fo^2^)+(0.1463P)^2^+4.0330P] where P=(Fo^2^+2Fc^2^)/3'
_refine_ls_weighting_scheme calc
_refine_ls_wR_factor_gt 0.2015
_refine_ls_wR_factor_ref 0.2229
_reflns_number_gt 6068
_reflns_number_total 8155
_reflns_threshold_expression >2sigma(I)
_cod_data_source_file om050886lsi20051014_010515.cif
_cod_data_source_block sg2380
_cod_depositor_comments
;
The following automatic conversions were performed:

'_symmetry_cell_setting' value 'Triclinic' changed to 'triclinic'
according to /home/saulius/struct/CIF-dictionaries/cif_core.dic
dictionary named 'cif_core.dic' version 2.4.1 from 2010-06-29.

Automatic conversion script
Id: cif_fix_values 1715 2011-07-08 13:25:40Z adriana 
;
_cod_original_cell_volume 4072.0(12)
_cod_original_sg_symbol_H-M P-1
_cod_database_code 4074793

loop_
_symmetry_equiv_pos_as_xyz
'x, y, z'
'-x, -y, -z'

loop_
_atom_site_label
_atom_site_type_symbol
_atom_site_fract_x
_atom_site_fract_y
_atom_site_fract_z
_atom_site_U_iso_or_equiv
_atom_site_adp_type
_atom_site_occupancy
_atom_site_symmetry_multiplicity
_atom_site_calc_flag
_atom_site_refinement_flags
_atom_site_disorder_assembly
_atom_site_disorder_group
Cl2 Cl 0.7535(7) 0.7756(6) 0.3539(5) 0.040(3) Uiso 0.20 1 d PU A 1
Al2' Al 0.8706(5) 0.6885(4) 0.3229(3) 0.0653(17) Uani 0.38 1 d P A 1
C75' C 1.036(3) 0.724(2) 0.3923(16) 0.137(11) Uiso 0.38 1 d P A 1
H75A H 1.0913 0.6893 0.3813 0.205 Uiso 0.38 1 calc PR A 1
H75B H 1.0330 0.7179 0.4365 0.205 Uiso 0.38 1 calc PR A 1
H75C H 1.0562 0.7820 0.3901 0.205 Uiso 0.38 1 calc PR A 1
C76' C 0.843(3) 0.7229(19) 0.2402(14) 0.118(9) Uiso 0.38 1 d P A 1
H76A H 0.8875 0.6922 0.2159 0.177 Uiso 0.38 1 calc PR A 1
H76B H 0.8643 0.7819 0.2447 0.177 Uiso 0.38 1 calc PR A 1
H76C H 0.7636 0.7128 0.2168 0.177 Uiso 0.38 1 calc PR A 1
C77' C 0.832(3) 0.5770(18) 0.3312(14) 0.059(9) Uiso 0.31 1 d PU A 1
H77A H 0.8838 0.5408 0.3172 0.088 Uiso 0.31 1 calc PR A 1
H77B H 0.7554 0.5613 0.3038 0.088 Uiso 0.31 1 calc PR A 1
H77C H 0.8367 0.5720 0.3768 0.088 Uiso 0.31 1 calc PR A 1
C74 C 0.7441(7) 0.7678(5) 0.3733(4) 0.028(3) Uiso 0.80 1 d PU B 2
H74A H 0.6972 0.7438 0.3972 0.042 Uiso 0.80 1 calc PR B 2
H74B H 0.8020 0.7303 0.3693 0.042 Uiso 0.80 1 calc PR B 2
H74C H 0.6976 0.7761 0.3298 0.042 Uiso 0.80 1 calc PR B 2
Al2 Al 0.8270(3) 0.8921(2) 0.42888(14) 0.0607(11) Uani 0.62 1 d P B 2
C75 C 0.8814(13) 0.8485(10) 0.5130(8) 0.097(5) Uiso 0.62 1 d P B 2
H75D H 0.9209 0.8930 0.5466 0.146 Uiso 0.62 1 calc PR B 2
H75E H 0.9326 0.8053 0.5093 0.146 Uiso 0.62 1 calc PR B 2
H75F H 0.8178 0.8253 0.5250 0.146 Uiso 0.62 1 calc PR B 2
C76 C 0.6916(13) 0.9613(10) 0.4227(8) 0.099(5) Uiso 0.62 1 d P B 2
H76D H 0.7168 1.0169 0.4450 0.148 Uiso 0.62 1 calc PR B 2
H76E H 0.6408 0.9357 0.4434 0.148 Uiso 0.62 1 calc PR B 2
H76F H 0.6523 0.9644 0.3768 0.148 Uiso 0.62 1 calc PR B 2
C77 C 0.9049(9) 0.8967(8) 0.3496(6) 0.034(3) Uiso 0.55 1 d PU B 2
H77D H 0.9514 0.9481 0.3570 0.051 Uiso 0.55 1 calc PR B 2
H77E H 0.8464 0.8941 0.3080 0.051 Uiso 0.55 1 calc PR B 2
H77F H 0.9514 0.8498 0.3485 0.051 Uiso 0.55 1 calc PR B 2
Cl3' Cl 0.791(4) 0.564(3) 0.328(2) 0.101(15) Uiso 0.07 1 d PU C 3
Cl3 Cl 0.913(2) 0.9338(19) 0.3751(14) 0.059(7) Uiso 0.07 1 d PU D 4
Cr1 Cr 0.65428(7) 0.73755(6) 0.78119(4) 0.0338(3) Uani 1 1 d . . .
Cl1 Cl 0.69899(14) 0.66412(11) 0.87435(8) 0.0555(5) Uani 1 1 d . . .
P1 P 0.64777(13) 0.89400(10) 0.79165(8) 0.0396(5) Uani 1 1 d . . .
P2 P 0.46939(12) 0.78682(10) 0.78882(8) 0.0368(4) Uani 1 1 d . . .
P3 P 0.82128(13) 0.70251(10) 0.74374(8) 0.0372(4) Uani 1 1 d . . .
P4 P 0.60439(13) 0.66780(10) 0.66547(7) 0.0348(4) Uani 1 1 d . . .
N1 N 0.5115(4) 0.8894(3) 0.7951(2) 0.0371(12) Uani 1 1 d . . .
N2 N 0.7424(4) 0.6605(3) 0.6671(2) 0.0374(12) Uani 1 1 d . . .
Al1 Al 0.84735(19) 0.66982(17) 0.97774(10) 0.0686(7) Uani 1 1 d . . .
C1 C 0.7757(6) 0.9211(5) 0.9202(4) 0.0627(19) Uani 1 1 d U . .
H1A H 0.7646 0.8632 0.9186 0.075 Uiso 1 1 calc R . .
C2 C 0.8362(7) 0.9678(6) 0.9784(4) 0.085(3) Uani 1 1 d U . .
H2A H 0.8658 0.9414 1.0162 0.103 Uiso 1 1 calc R . .
C3 C 0.8533(7) 1.0512(6) 0.9816(5) 0.088(3) Uani 1 1 d U . .
H3A H 0.8945 1.0821 1.0215 0.105 Uiso 1 1 calc R . .
C4 C 0.8115(7) 1.0907(5) 0.9274(5) 0.083(2) Uani 1 1 d U . .
H4A H 0.8235 1.1487 0.9297 0.099 Uiso 1 1 calc R . .
C5 C 0.7504(6) 1.0440(4) 0.8685(4) 0.0645(19) Uani 1 1 d U . .
H5A H 0.7220 1.0711 0.8310 0.077 Uiso 1 1 calc R . .
C6 C 0.7309(5) 0.9597(4) 0.8638(3) 0.0482(16) Uani 1 1 d U . .
C7 C 0.7593(7) 0.9821(5) 0.7215(5) 0.078(2) Uani 1 1 d U . .
H7A H 0.8227 0.9847 0.7586 0.093 Uiso 1 1 calc R . .
C8 C 0.7666(10) 1.0143(7) 0.6649(6) 0.109(3) Uani 1 1 d U . .
H8A H 0.8363 1.0388 0.6644 0.131 Uiso 1 1 calc R . .
C9 C 0.6786(13) 1.0117(7) 0.6112(6) 0.117(4) Uani 1 1 d U . .
H9A H 0.6854 1.0367 0.5746 0.140 Uiso 1 1 calc R . .
C10 C 0.5752(11) 0.9712(6) 0.6097(5) 0.104(3) Uani 1 1 d U . .
H10A H 0.5138 0.9653 0.5713 0.125 Uiso 1 1 calc R . .
C11 C 0.5663(8) 0.9409(5) 0.6652(4) 0.077(2) Uani 1 1 d U . .
H11A H 0.4970 0.9154 0.6653 0.092 Uiso 1 1 calc R . .
C12 C 0.6579(6) 0.9468(4) 0.7219(4) 0.0572(17) Uani 1 1 d U . .
C13 C 0.4436(5) 0.9575(4) 0.8148(3) 0.0459(16) Uani 1 1 d U . .
H13A H 0.3651 0.9329 0.8027 0.055 Uiso 1 1 calc R . .
C14 C 0.4756(6) 0.9828(4) 0.8880(3) 0.0503(16) Uani 1 1 d U . .
H14A H 0.5524 1.0092 0.9033 0.060 Uiso 1 1 calc R . .
H14B H 0.4738 0.9337 0.9107 0.060 Uiso 1 1 calc R . .
C15 C 0.3906(8) 1.0448(5) 0.9037(4) 0.078(2) Uani 1 1 d U . .
H15A H 0.3154 1.0162 0.8928 0.093 Uiso 1 1 calc R . .
H15B H 0.4142 1.0648 0.9508 0.093 Uiso 1 1 calc R . .
C16 C 0.3853(8) 1.1175(5) 0.8648(4) 0.085(2) Uani 1 1 d U . .
H16A H 0.3285 1.1542 0.8737 0.101 Uiso 1 1 calc R . .
H16B H 0.4586 1.1493 0.8791 0.101 Uiso 1 1 calc R . .
C17 C 0.3565(7) 1.0909(5) 0.7940(4) 0.069(2) Uani 1 1 d U . .
H17A H 0.3563 1.1400 0.7708 0.083 Uiso 1 1 calc R . .
H17B H 0.2801 1.0637 0.7789 0.083 Uiso 1 1 calc R . .
C18 C 0.4382(6) 1.0316(4) 0.7762(3) 0.0531(17) Uani 1 1 d U . .
H18A H 0.4130 1.0125 0.7289 0.064 Uiso 1 1 calc R . .
H18B H 0.5135 1.0600 0.7867 0.064 Uiso 1 1 calc R . .
C19 C 0.4847(6) 0.7659(4) 0.9183(3) 0.0524(17) Uani 1 1 d U . .
H19A H 0.5625 0.7635 0.9230 0.063 Uiso 1 1 calc R . .
C20 C 0.4443(6) 0.7611(5) 0.9720(3) 0.0619(19) Uani 1 1 d U . .
H20A H 0.4939 0.7567 1.0138 0.074 Uiso 1 1 calc R . .
C21 C 0.3288(7) 0.7628(5) 0.9627(4) 0.071(2) Uani 1 1 d U . .
H21A H 0.3003 0.7588 0.9987 0.085 Uiso 1 1 calc R . .
C22 C 0.2581(6) 0.7699(5) 0.9047(4) 0.071(2) Uani 1 1 d U . .
H22A H 0.1801 0.7694 0.8997 0.085 Uiso 1 1 calc R . .
C23 C 0.2975(5) 0.7782(5) 0.8511(3) 0.0561(18) Uani 1 1 d U . .
H23A H 0.2467 0.7864 0.8106 0.067 Uiso 1 1 calc R . .
C24 C 0.4096(5) 0.7745(4) 0.8568(3) 0.0398(14) Uani 1 1 d U . .
C25 C 0.3044(6) 0.6783(5) 0.7038(3) 0.0558(17) Uani 1 1 d U . .
H25A H 0.3391 0.6384 0.7304 0.067 Uiso 1 1 calc R . .
C26 C 0.2092(7) 0.6555(5) 0.6498(4) 0.070(2) Uani 1 1 d U . .
H26A H 0.1788 0.6001 0.6406 0.084 Uiso 1 1 calc R . .
C27 C 0.1609(6) 0.7128(6) 0.6110(4) 0.077(2) Uani 1 1 d U . .
H27A H 0.0968 0.6967 0.5751 0.093 Uiso 1 1 calc R . .
C28 C 0.2037(6) 0.7943(6) 0.6228(4) 0.074(2) Uani 1 1 d U . .
H28A H 0.1710 0.8331 0.5945 0.088 Uiso 1 1 calc R . .
C29 C 0.2955(6) 0.8180(5) 0.6770(3) 0.0603(19) Uani 1 1 d U . .
H29A H 0.3232 0.8740 0.6862 0.072 Uiso 1 1 calc R . .
C30 C 0.3476(5) 0.7620(4) 0.7177(3) 0.0436(15) Uani 1 1 d U . .
C31 C 0.9306(6) 0.8231(4) 0.6901(4) 0.0619(19) Uani 1 1 d U . .
H31A H 0.8945 0.7965 0.6475 0.074 Uiso 1 1 calc R . .
C32 C 1.0044(7) 0.8939(5) 0.6993(5) 0.079(2) Uani 1 1 d U . .
H32A H 1.0197 0.9141 0.6628 0.095 Uiso 1 1 calc R . .
C33 C 1.0543(7) 0.9336(5) 0.7615(5) 0.084(2) Uani 1 1 d U . .
H33A H 1.1048 0.9804 0.7676 0.100 Uiso 1 1 calc R . .
C34 C 1.0318(8) 0.9069(6) 0.8120(5) 0.094(3) Uani 1 1 d U . .
H34A H 1.0641 0.9363 0.8540 0.113 Uiso 1 1 calc R . .
C35 C 0.9605(7) 0.8353(5) 0.8056(4) 0.070(2) Uani 1 1 d U . .
H35A H 0.9462 0.8165 0.8428 0.084 Uiso 1 1 calc R . .
C36 C 0.9120(5) 0.7932(4) 0.7441(3) 0.0434(15) Uani 1 1 d U . .
C37 C 1.0333(6) 0.6361(5) 0.7776(3) 0.0566(18) Uani 1 1 d U . .
H37A H 1.0601 0.6826 0.7623 0.068 Uiso 1 1 calc R . .
C38 C 1.1053(7) 0.5759(6) 0.8008(4) 0.079(2) Uani 1 1 d U . .
H38A H 1.1809 0.5810 0.8003 0.095 Uiso 1 1 calc R . .
C39 C 1.0680(7) 0.5085(6) 0.8247(4) 0.081(2) Uani 1 1 d U . .
H39A H 1.1179 0.4682 0.8411 0.098 Uiso 1 1 calc R . .
C40 C 0.9557(7) 0.5009(5) 0.8244(4) 0.073(2) Uani 1 1 d U . .
H40A H 0.9292 0.4548 0.8404 0.087 Uiso 1 1 calc R . .
C41 C 0.8830(6) 0.5602(4) 0.8009(3) 0.0556(17) Uani 1 1 d U . .
H41A H 0.8072 0.5549 0.8012 0.067 Uiso 1 1 calc R . .
C42 C 0.9211(5) 0.6274(4) 0.7770(3) 0.0424(15) Uani 1 1 d U . .
C43 C 0.7735(6) 0.6056(4) 0.6154(3) 0.0543(17) Uani 1 1 d U . .
H43A H 0.7043 0.5994 0.5775 0.065 Uiso 1 1 calc R . .
C44 C 0.8619(7) 0.6377(6) 0.5886(4) 0.076(2) Uani 1 1 d U . .
H44A H 0.9357 0.6390 0.6216 0.091 Uiso 1 1 calc R . .
H44B H 0.8476 0.6948 0.5789 0.091 Uiso 1 1 calc R . .
C45 C 0.8646(8) 0.5838(6) 0.5260(5) 0.096(3) Uani 1 1 d U . .
H45A H 0.9268 0.6041 0.5106 0.116 Uiso 1 1 calc R . .
H45B H 0.7937 0.5866 0.4914 0.116 Uiso 1 1 calc R . .
C46 C 0.8805(8) 0.4937(7) 0.5406(5) 0.108(3) Uani 1 1 d U . .
H46A H 0.8756 0.4585 0.4994 0.130 Uiso 1 1 calc R . .
H46B H 0.9563 0.4906 0.5705 0.130 Uiso 1 1 calc R . .
C47 C 0.7966(8) 0.4610(6) 0.5702(4) 0.083(2) Uani 1 1 d U . .
H47A H 0.8144 0.4050 0.5813 0.100 Uiso 1 1 calc R . .
H47B H 0.7213 0.4574 0.5384 0.100 Uiso 1 1 calc R . .
C48 C 0.7971(7) 0.5158(4) 0.6300(4) 0.0646(19) Uani 1 1 d U . .
H48A H 0.7395 0.4942 0.6485 0.077 Uiso 1 1 calc R . .
H48B H 0.8709 0.5158 0.6628 0.077 Uiso 1 1 calc R . .
C49 C 0.5015(6) 0.5166(4) 0.5912(3) 0.0569(18) Uani 1 1 d U . .
H49A H 0.4958 0.5428 0.5533 0.068 Uiso 1 1 calc R . .
C50 C 0.4685(7) 0.4326(5) 0.5844(4) 0.073(2) Uani 1 1 d U . .
H50A H 0.4434 0.4019 0.5424 0.088 Uiso 1 1 calc R . .
C51 C 0.4727(8) 0.3955(5) 0.6385(5) 0.088(3) Uani 1 1 d U . .
H51A H 0.4486 0.3390 0.6340 0.105 Uiso 1 1 calc R . .
C52 C 0.5135(8) 0.4413(5) 0.7030(5) 0.087(3) Uani 1 1 d U . .
H52A H 0.5180 0.4152 0.7408 0.104 Uiso 1 1 calc R . .
C53 C 0.5461(6) 0.5247(4) 0.7082(3) 0.0570(18) Uani 1 1 d U . .
H53A H 0.5708 0.5561 0.7499 0.068 Uiso 1 1 calc R . .
C54 C 0.5427(5) 0.5624(4) 0.6526(3) 0.0430(15) Uani 1 1 d U . .
C55 C 0.5994(6) 0.7591(5) 0.5616(4) 0.065(2) Uani 1 1 d U . .
H55A H 0.6781 0.7674 0.5802 0.078 Uiso 1 1 calc R . .
C56 C 0.5473(8) 0.7935(6) 0.5049(4) 0.088(3) Uani 1 1 d U . .
H56A H 0.5908 0.8227 0.4839 0.106 Uiso 1 1 calc R . .
C57 C 0.4344(8) 0.7848(5) 0.4802(4) 0.082(2) Uani 1 1 d U . .
H57A H 0.3993 0.8093 0.4423 0.099 Uiso 1 1 calc R . .
C58 C 0.3700(7) 0.7409(5) 0.5090(4) 0.070(2) Uani 1 1 d U . .
H58A H 0.2909 0.7358 0.4915 0.084 Uiso 1 1 calc R . .
C59 C 0.4226(6) 0.7039(5) 0.5647(3) 0.0615(19) Uani 1 1 d U . .
H59A H 0.3784 0.6725 0.5840 0.074 Uiso 1 1 calc R . .
C60 C 0.5359(5) 0.7122(4) 0.5915(3) 0.0396(14) Uani 1 1 d U . .
C61 C 0.9793(7) 0.7218(6) 0.9591(4) 0.085(3) Uani 1 1 d . . .
H61A H 1.0435 0.7269 0.9982 0.128 Uiso 1 1 calc R . .
H61B H 0.9621 0.7765 0.9461 0.128 Uiso 1 1 calc R . .
H61C H 0.9972 0.6875 0.9237 0.128 Uiso 1 1 calc R . .
C62 C 0.7812(9) 0.7387(8) 1.0364(4) 0.116(4) Uani 1 1 d . . .
H62A H 0.8329 0.7461 1.0806 0.174 Uiso 1 1 calc R . .
H62B H 0.7104 0.7118 1.0369 0.174 Uiso 1 1 calc R . .
H62C H 0.7675 0.7926 1.0209 0.174 Uiso 1 1 calc R . .
C63 C 0.8498(8) 0.5516(6) 0.9858(5) 0.100(3) Uani 1 1 d . . .
H63A H 0.9064 0.5427 1.0260 0.150 Uiso 1 1 calc R . .
H63B H 0.8680 0.5225 0.9484 0.150 Uiso 1 1 calc R . .
H63C H 0.7762 0.5307 0.9871 0.150 Uiso 1 1 calc R . .
C64 C 0.505(2) 0.5127(15) 0.9695(12) 0.045(6) Uiso 0.25 1 d PU . 3
C65 C 0.406(2) 0.4950(18) 0.9088(13) 0.054(7) Uiso 0.25 1 d PU E 3
H65A H 0.3844 0.4354 0.9035 0.065 Uiso 0.25 1 calc PR E 3
H65B H 0.3431 0.5245 0.9175 0.065 Uiso 0.25 1 calc PR E 3
C66 C 0.415(2) 0.5130(15) 0.8524(12) 0.043(6) Uiso 0.25 1 d PU E 3
H66A H 0.3438 0.4977 0.8187 0.064 Uiso 0.25 1 calc PR E 3
H66B H 0.4744 0.4825 0.8411 0.064 Uiso 0.25 1 calc PR E 3
H66C H 0.4330 0.5722 0.8553 0.064 Uiso 0.25 1 calc PR E 3
C67 C 0.571(2) 0.2715(15) 0.8058(11) 0.044(6) Uiso 0.25 1 d PDU F 4
H67A H 0.4923 0.2636 0.7900 0.053 Uiso 0.25 1 calc PR F 4
C68 C 0.635(2) 0.3160(17) 0.8681(14) 0.057(7) Uiso 0.25 1 d PU F 4
H68A H 0.5982 0.3394 0.8982 0.069 Uiso 0.25 1 calc PR F 4
C69 C 0.754(2) 0.3235(18) 0.8825(14) 0.055(7) Uiso 0.25 1 d PU F 4
H69A H 0.7978 0.3552 0.9215 0.066 Uiso 0.25 1 calc PR F 4
C70 C 0.797(3) 0.291(2) 0.8468(17) 0.076(9) Uiso 0.25 1 d PU F 4
H70A H 0.8760 0.2965 0.8607 0.091 Uiso 0.25 1 calc PR F 4
C71 C 0.759(2) 0.2527(18) 0.7971(14) 0.062(7) Uiso 0.25 1 d PDU F 4
H71A H 0.8072 0.2292 0.7741 0.074 Uiso 0.25 1 calc PR F 4
C72 C 0.6506(17) 0.2408(13) 0.7714(9) 0.029(5) Uiso 0.25 1 d PDU F 4
C73 C 0.596(2) 0.197(2) 0.7063(13) 0.100(12) Uiso 0.25 1 d PDU F 4
H73A H 0.6524 0.1766 0.6863 0.150 Uiso 0.25 1 calc PR F 4
H73B H 0.5504 0.2350 0.6791 0.150 Uiso 0.25 1 calc PR F 4
H73C H 0.5471 0.1508 0.7100 0.150 Uiso 0.25 1 calc PR F 4

loop_
_atom_site_aniso_label
_atom_site_aniso_U_11
_atom_site_aniso_U_22
_atom_site_aniso_U_33
_atom_site_aniso_U_23
_atom_site_aniso_U_13
_atom_site_aniso_U_12
Al2' 0.071(4) 0.058(4) 0.084(4) 0.036(3) 0.036(3) 0.043(3)
Al2 0.112(3) 0.0406(19) 0.0253(16) 0.0177(14) 0.0118(17) -0.0274(19)
Cr1 0.0301(6) 0.0391(6) 0.0322(6) 0.0011(4) 0.0099(4) 0.0030(4)
Cl1 0.0568(11) 0.0738(12) 0.0431(10) 0.0202(9) 0.0193(8) 0.0221(9)
P1 0.0395(10) 0.0362(9) 0.0448(10) 0.0038(8) 0.0155(8) 0.0029(7)
P2 0.0306(9) 0.0420(10) 0.0366(9) -0.0009(7) 0.0097(7) 0.0031(7)
P3 0.0322(9) 0.0429(10) 0.0367(9) 0.0020(7) 0.0115(7) 0.0023(7)
P4 0.0351(9) 0.0364(9) 0.0323(9) -0.0004(7) 0.0107(7) -0.0020(7)
N1 0.039(3) 0.038(3) 0.032(3) -0.004(2) 0.007(2) 0.009(2)
N2 0.043(3) 0.038(3) 0.032(3) -0.001(2) 0.014(2) 0.003(2)
Al1 0.0616(14) 0.1031(19) 0.0424(12) 0.0126(12) 0.0143(11) 0.0198(13)
C1 0.069(5) 0.056(4) 0.057(4) 0.001(3) 0.013(4) -0.007(4)
C2 0.088(6) 0.080(5) 0.069(5) -0.003(4) -0.003(4) -0.014(5)
C3 0.078(6) 0.082(5) 0.082(5) -0.027(4) 0.004(5) -0.012(5)
C4 0.076(6) 0.058(5) 0.104(6) -0.016(4) 0.019(5) -0.013(4)
C5 0.054(4) 0.045(4) 0.088(5) 0.001(4) 0.013(4) 0.000(3)
C6 0.034(4) 0.045(4) 0.066(4) 0.003(3) 0.015(3) 0.002(3)
C7 0.075(5) 0.074(5) 0.110(6) 0.044(5) 0.054(5) 0.028(4)
C8 0.131(7) 0.099(7) 0.148(8) 0.062(7) 0.103(6) 0.040(6)
C9 0.185(10) 0.107(8) 0.107(7) 0.060(7) 0.096(7) 0.058(7)
C10 0.168(8) 0.104(7) 0.061(5) 0.029(5) 0.057(6) 0.041(6)
C11 0.104(6) 0.081(6) 0.053(5) 0.011(4) 0.032(4) 0.016(5)
C12 0.070(5) 0.049(4) 0.067(4) 0.013(4) 0.039(4) 0.014(4)
C13 0.047(4) 0.045(4) 0.047(4) 0.002(3) 0.013(3) 0.014(3)
C14 0.057(4) 0.051(4) 0.043(3) -0.004(3) 0.016(3) 0.008(3)
C15 0.097(6) 0.080(5) 0.066(5) -0.011(4) 0.045(5) 0.017(4)
C16 0.110(7) 0.068(5) 0.081(5) 0.001(4) 0.033(5) 0.047(5)
C17 0.078(5) 0.051(4) 0.073(4) -0.003(4) 0.013(4) 0.026(4)
C18 0.059(4) 0.049(4) 0.049(4) 0.003(3) 0.012(3) 0.012(3)
C19 0.048(4) 0.063(4) 0.053(4) 0.006(3) 0.024(3) 0.013(3)
C20 0.072(4) 0.080(5) 0.040(4) 0.012(4) 0.024(3) 0.016(4)
C21 0.068(5) 0.099(6) 0.054(4) 0.006(4) 0.032(4) 0.008(4)
C22 0.052(4) 0.102(6) 0.063(5) 0.004(4) 0.027(3) -0.002(4)
C23 0.037(4) 0.083(5) 0.049(4) -0.001(4) 0.018(3) -0.006(3)
C24 0.041(3) 0.038(4) 0.040(3) 0.003(3) 0.012(3) 0.003(3)
C25 0.051(4) 0.066(4) 0.050(4) -0.002(3) 0.020(3) -0.008(3)
C26 0.066(5) 0.080(5) 0.055(5) -0.022(4) 0.017(4) -0.030(4)
C27 0.040(4) 0.120(6) 0.059(5) -0.012(4) 0.005(4) -0.006(4)
C28 0.050(4) 0.090(5) 0.065(5) -0.009(4) -0.003(4) 0.020(4)
C29 0.050(4) 0.068(4) 0.051(4) -0.006(3) -0.001(3) 0.016(3)
C30 0.034(3) 0.055(4) 0.041(4) -0.005(3) 0.013(3) 0.000(3)
C31 0.072(5) 0.053(4) 0.066(4) 0.004(4) 0.031(4) -0.015(4)
C32 0.085(6) 0.061(5) 0.106(6) 0.018(4) 0.049(5) -0.009(4)
C33 0.052(5) 0.065(5) 0.122(7) 0.004(5) 0.011(5) -0.023(4)
C34 0.092(6) 0.072(6) 0.087(6) 0.007(5) -0.022(5) -0.030(5)
C35 0.079(5) 0.063(5) 0.051(4) 0.004(4) -0.006(4) -0.016(4)
C36 0.035(3) 0.045(4) 0.050(4) 0.000(3) 0.016(3) 0.001(3)
C37 0.047(4) 0.070(5) 0.055(4) 0.014(4) 0.014(3) 0.010(3)
C38 0.046(4) 0.098(6) 0.096(6) 0.023(5) 0.017(4) 0.028(4)
C39 0.074(5) 0.087(6) 0.085(6) 0.032(5) 0.015(5) 0.043(5)
C40 0.089(5) 0.067(5) 0.077(5) 0.031(4) 0.038(5) 0.029(4)
C41 0.057(4) 0.053(4) 0.067(5) 0.017(4) 0.028(4) 0.018(3)
C42 0.037(3) 0.049(4) 0.039(4) -0.003(3) 0.009(3) 0.009(3)
C43 0.059(4) 0.065(4) 0.042(4) 0.001(3) 0.021(3) 0.009(3)
C44 0.072(5) 0.086(5) 0.069(5) -0.021(4) 0.032(4) -0.014(4)
C45 0.092(6) 0.113(6) 0.097(6) -0.041(5) 0.071(5) -0.026(5)
C46 0.087(6) 0.110(6) 0.127(8) -0.051(6) 0.054(6) -0.002(5)
C47 0.084(6) 0.076(5) 0.082(6) -0.016(4) 0.022(4) 0.016(4)
C48 0.067(5) 0.058(4) 0.064(4) -0.011(3) 0.015(4) 0.020(4)
C49 0.060(4) 0.054(4) 0.054(4) -0.001(3) 0.015(3) -0.013(3)
C50 0.087(6) 0.046(4) 0.080(5) -0.010(4) 0.022(5) -0.018(4)
C51 0.121(7) 0.039(4) 0.103(6) 0.005(4) 0.037(6) -0.018(4)
C52 0.122(7) 0.051(5) 0.094(5) 0.022(4) 0.038(5) -0.006(5)
C53 0.071(5) 0.049(4) 0.053(4) 0.004(3) 0.024(4) -0.011(3)
C54 0.042(4) 0.043(4) 0.045(4) 0.004(3) 0.016(3) -0.004(3)
C55 0.059(4) 0.064(5) 0.068(5) 0.030(4) 0.006(4) -0.003(4)
C56 0.100(5) 0.088(6) 0.075(6) 0.037(5) 0.012(5) -0.006(5)
C57 0.100(6) 0.078(6) 0.061(5) 0.020(4) 0.004(4) 0.029(5)
C58 0.061(5) 0.087(6) 0.051(4) 0.006(4) -0.003(4) 0.021(4)
C59 0.045(4) 0.088(5) 0.045(4) -0.001(4) 0.006(3) 0.002(4)
C60 0.041(3) 0.034(3) 0.042(4) -0.005(3) 0.012(3) 0.006(3)
C61 0.069(5) 0.122(8) 0.054(5) 0.005(5) 0.006(4) -0.009(5)
C62 0.131(9) 0.174(11) 0.050(5) 0.008(6) 0.036(5) 0.046(8)
C63 0.094(7) 0.135(9) 0.090(7) 0.070(6) 0.034(5) 0.052(6)

loop_
_atom_type_symbol
_atom_type_description
_atom_type_scat_dispersion_real
_atom_type_scat_dispersion_imag
_atom_type_scat_source
C C 0.0033 0.0016 'International Tables Vol C Tables 4.2.6.8 and 6.1.1.4'
H H 0.0000 0.0000 'International Tables Vol C Tables 4.2.6.8 and 6.1.1.4'
N N 0.0061 0.0033 'International Tables Vol C Tables 4.2.6.8 and 6.1.1.4'
P P 0.1023 0.0942 'International Tables Vol C Tables 4.2.6.8 and 6.1.1.4'
Cl Cl 0.1484 0.1585 'International Tables Vol C Tables 4.2.6.8 and 6.1.1.4'
Al Al 0.0645 0.0514 'International Tables Vol C Tables 4.2.6.8 and 6.1.1.4'
Cr Cr 0.3209 0.6236 'International Tables Vol C Tables 4.2.6.8 and 6.1.1.4'

loop_
_geom_angle_atom_site_label_1
_geom_angle_atom_site_label_2
_geom_angle_atom_site_label_3
_geom_angle
_geom_angle_site_symmetry_3
C77' Al2' C76' 119.9(13) .
C77' Al2' C75' 107.9(13) .
C76' Al2' C75' 117.0(14) .
C77' Al2' Cl2 111.3(10) .
C76' Al2' Cl2 93.9(10) .
C75' Al2' Cl2 105.0(10) .
C75 Al2 C76 113.4(7) .
C75 Al2 C77 130.1(6) .
C76 Al2 C77 115.5(6) .
C75 Al2 C74 94.2(6) .
C76 Al2 C74 101.8(5) .
C77 Al2 C74 85.3(4) .
Cl1 Cr1 P3 96.87(6) .
Cl1 Cr1 P2 98.60(6) .
P3 Cr1 P2 164.26(7) .
Cl1 Cr1 P4 123.31(7) .
P3 Cr1 P4 66.57(5) .
P2 Cr1 P4 102.07(6) .
Cl1 Cr1 P1 122.01(7) .
P3 Cr1 P1 107.39(6) .
P2 Cr1 P1 66.39(6) .
P4 Cr1 P1 114.66(6) .
Cr1 Cl1 Al1 137.60(11) .
N1 P1 C12 110.1(3) .
N1 P1 C6 107.4(3) .
C12 P1 C6 105.5(3) .
N1 P1 Cr1 92.53(17) .
C12 P1 Cr1 118.0(2) .
C6 P1 Cr1 121.9(2) .
N1 P2 C30 109.1(3) .
N1 P2 C24 107.2(3) .
C30 P2 C24 102.1(3) .
N1 P2 Cr1 93.92(17) .
C30 P2 Cr1 118.0(2) .
C24 P2 Cr1 125.1(2) .
N2 P3 C42 107.7(3) .
N2 P3 C36 113.9(3) .
C42 P3 C36 103.2(3) .
N2 P3 Cr1 93.86(17) .
C42 P3 Cr1 125.0(2) .
C36 P3 Cr1 113.2(2) .
N2 P4 C54 106.5(3) .
N2 P4 C60 106.6(3) .
C54 P4 C60 105.2(3) .
N2 P4 Cr1 93.04(16) .
C54 P4 Cr1 115.5(2) .
C60 P4 Cr1 127.12(19) .
C13 N1 P2 122.0(4) .
C13 N1 P1 129.5(4) .
P2 N1 P1 107.2(3) .
C43 N2 P3 130.7(4) .
C43 N2 P4 120.6(4) .
P3 N2 P4 106.5(2) .
C63 Al1 C62 117.1(5) .
C63 Al1 C61 116.5(4) .
C62 Al1 C61 115.6(5) .
C63 Al1 Cl1 98.8(3) .
C62 Al1 Cl1 100.8(3) .
C61 Al1 Cl1 103.6(3) .
C6 C1 C2 120.3(7) .
C3 C2 C1 120.6(9) .
C2 C3 C4 120.7(8) .
C3 C4 C5 119.0(8) .
C6 C5 C4 121.7(8) .
C1 C6 C5 117.7(7) .
C1 C6 P1 116.7(5) .
C5 C6 P1 125.5(6) .
C12 C7 C8 118.5(9) .
C9 C8 C7 122.6(11) .
C8 C9 C10 119.4(10) .
C11 C10 C9 118.5(11) .
C12 C11 C10 121.4(9) .
C11 C12 C7 119.4(7) .
C11 C12 P1 119.9(6) .
C7 C12 P1 120.0(6) .
C18 C13 N1 113.9(5) .
C18 C13 C14 112.6(5) .
N1 C13 C14 113.3(5) .
C13 C14 C15 109.1(6) .
C16 C15 C14 110.6(6) .
C17 C16 C15 111.9(7) .
C16 C17 C18 112.6(6) .
C13 C18 C17 109.2(6) .
C24 C19 C20 119.9(6) .
C21 C20 C19 118.4(7) .
C22 C21 C20 121.8(7) .
C21 C22 C23 120.6(7) .
C22 C23 C24 120.3(7) .
C19 C24 C23 119.0(6) .
C19 C24 P2 117.7(5) .
C23 C24 P2 123.1(5) .
C30 C25 C26 119.1(7) .
C27 C26 C25 120.2(7) .
C26 C27 C28 121.4(7) .
C27 C28 C29 118.8(8) .
C30 C29 C28 121.8(7) .
C29 C30 C25 118.6(6) .
C29 C30 P2 125.0(5) .
C25 C30 P2 116.4(5) .
C36 C31 C32 119.0(7) .
C33 C32 C31 120.1(8) .
C34 C33 C32 120.2(8) .
C33 C34 C35 121.9(8) .
C36 C35 C34 118.9(8) .
C31 C36 C35 119.7(6) .
C31 C36 P3 126.4(5) .
C35 C36 P3 113.8(5) .
C42 C37 C38 119.4(7) .
C39 C38 C37 121.0(7) .
C38 C39 C40 119.1(7) .
C41 C40 C39 120.4(8) .
C40 C41 C42 120.0(7) .
C41 C42 C37 120.1(6) .
C41 C42 P3 118.6(5) .
C37 C42 P3 121.3(5) .
C44 C43 N2 117.8(6) .
C44 C43 C48 108.6(6) .
N2 C43 C48 116.0(5) .
C43 C44 C45 111.2(6) .
C44 C45 C46 109.2(8) .
C47 C46 C45 113.3(8) .
C46 C47 C48 110.1(7) .
C43 C48 C47 111.6(7) .
C50 C49 C54 121.5(7) .
C51 C50 C49 119.4(7) .
C50 C51 C52 120.7(7) .
C51 C52 C53 118.5(8) .
C54 C53 C52 120.7(7) .
C53 C54 C49 119.2(6) .
C53 C54 P4 116.9(5) .
C49 C54 P4 123.6(5) .
C56 C55 C60 120.5(7) .
C55 C56 C57 119.7(8) .
C56 C57 C58 121.1(8) .
C59 C58 C57 119.2(7) .
C60 C59 C58 121.3(7) .
C59 C60 C55 118.0(6) .
C59 C60 P4 121.7(5) .
C55 C60 P4 120.3(5) .
C65 C64 C64 119(3) 2_667
C66 C65 C64 120(2) .
C72 C67 C68 108(2) .
C69 C68 C67 118(3) .
C70 C69 C68 120(3) .
C70 C69 C71 25(2) .
C68 C69 C71 95(2) .
C71 C70 C69 131(4) .
C70 C71 C72 121(3) .
C70 C71 C69 25(2) .
C72 C71 C69 97(2) .
C67 C72 C71 122(2) .
C67 C72 C73 113.1(19) .
C71 C72 C73 125(2) .

loop_
_geom_bond_atom_site_label_1
_geom_bond_atom_site_label_2
_geom_bond_distance
_geom_bond_site_symmetry_2
Cl2 Al2' 2.237(10) .
Al2' C77' 1.89(3) .
Al2' C76' 1.85(3) .
Al2' C75' 2.17(3) .
C74 Al2 2.278(8) .
Al2 C75 1.949(16) .
Al2 C76 2.027(16) .
Al2 C77 2.177(11) .
Cr1 Cl1 2.3682(19) .
Cr1 P3 2.4777(18) .
Cr1 P2 2.4884(18) .
Cr1 P4 2.5003(18) .
Cr1 P1 2.5282(19) .
Cl1 Al1 2.428(3) .
P1 N1 1.707(5) .
P1 C12 1.827(7) .
P1 C6 1.801(7) .
P2 N1 1.707(5) .
P2 C30 1.808(6) .
P2 C24 1.830(6) .
P3 N2 1.704(5) .
P3 C42 1.816(6) .
P3 C36 1.819(6) .
P4 N2 1.705(5) .
P4 C54 1.809(6) .
P4 C60 1.804(6) .
N1 C13 1.503(8) .
N2 C43 1.487(8) .
Al1 C63 1.943(10) .
Al1 C62 1.956(9) .
Al1 C61 1.971(9) .
C1 C6 1.399(10) .
C1 C2 1.382(11) .
C2 C3 1.353(13) .
C3 C4 1.364(13) .
C4 C5 1.396(11) .
C5 C6 1.367(10) .
C7 C12 1.364(10) .
C7 C8 1.391(13) .
C8 C9 1.334(16) .
C9 C10 1.409(16) .
C10 C11 1.361(12) .
C11 C12 1.396(11) .
C13 C18 1.521(9) .
C13 C14 1.505(9) .
C14 C15 1.555(10) .
C15 C16 1.506(12) .
C16 C17 1.464(11) .
C17 C18 1.514(10) .
C19 C24 1.401(9) .
C19 C20 1.383(9) .
C20 C21 1.386(10) .
C21 C22 1.317(11) .
C22 C23 1.382(10) .
C23 C24 1.361(9) .
C25 C30 1.411(9) .
C25 C26 1.401(10) .
C26 C27 1.353(12) .
C27 C28 1.377(12) .
C28 C29 1.380(10) .
C29 C30 1.373(10) .
C31 C36 1.372(9) .
C31 C32 1.404(10) .
C32 C33 1.373(12) .
C33 C34 1.300(13) .
C34 C35 1.405(12) .
C35 C36 1.372(9) .
C37 C42 1.385(9) .
C37 C38 1.379(11) .
C38 C39 1.373(12) .
C39 C40 1.389(11) .
C40 C41 1.375(10) .
C41 C42 1.377(9) .
C43 C44 1.475(10) .
C43 C48 1.541(10) .
C44 C45 1.525(11) .
C45 C46 1.532(15) .
C46 C47 1.472(13) .
C47 C48 1.473(10) .
C49 C50 1.390(10) .
C49 C54 1.384(9) .
C50 C51 1.348(12) .
C51 C52 1.437(12) .
C52 C53 1.382(10) .
C53 C54 1.384(9) .
C55 C56 1.385(11) .
C55 C60 1.396(9) .
C56 C57 1.341(12) .
C57 C58 1.362(12) .
C58 C59 1.391(10) .
C59 C60 1.352(9) .
C64 C65 1.50(4) .
C64 C64 1.44(5) 2_667
C65 C66 1.30(3) .
C67 C72 1.45(3) .
C67 C68 1.44(4) .
C68 C69 1.42(4) .
C69 C70 1.14(4) .
C69 C71 2.06(4) .
C70 C71 1.13(4) .
C71 C72 1.29(3) .
C72 C73 1.456(19) .

loop_
_geom_torsion_atom_site_label_1
_geom_torsion_atom_site_label_2
_geom_torsion_atom_site_label_3
_geom_torsion_atom_site_label_4
_geom_torsion
_geom_torsion_site_symmetry_1
P3 Cr1 Cl1 Al1 63.49(14) .
P2 Cr1 Cl1 Al1 -119.46(13) .
P4 Cr1 Cl1 Al1 129.90(13) .
P1 Cr1 Cl1 Al1 -52.00(15) .
Cl1 Cr1 P1 N1 -85.02(17) .
P3 Cr1 P1 N1 164.88(16) .
P2 Cr1 P1 N1 0.34(16) .
P4 Cr1 P1 N1 93.23(17) .
Cl1 Cr1 P1 C12 160.6(3) .
P3 Cr1 P1 C12 50.6(3) .
P2 Cr1 P1 C12 -114.0(3) .
P4 Cr1 P1 C12 -21.1(3) .
Cl1 Cr1 P1 C6 27.3(3) .
P3 Cr1 P1 C6 -82.8(3) .
P2 Cr1 P1 C6 112.7(3) .
P4 Cr1 P1 C6 -154.4(2) .
Cl1 Cr1 P2 N1 120.92(17) .
P3 Cr1 P2 N1 -69.9(3) .
P4 Cr1 P2 N1 -112.20(16) .
P1 Cr1 P2 N1 -0.34(16) .
Cl1 Cr1 P2 C30 -125.0(3) .
P3 Cr1 P2 C30 44.1(4) .
P4 Cr1 P2 C30 1.9(3) .
P1 Cr1 P2 C30 113.7(3) .
Cl1 Cr1 P2 C24 6.6(3) .
P3 Cr1 P2 C24 175.8(3) .
P4 Cr1 P2 C24 133.5(2) .
P1 Cr1 P2 C24 -114.6(2) .
Cl1 Cr1 P3 N2 123.97(18) .
P2 Cr1 P3 N2 -45.2(3) .
P4 Cr1 P3 N2 0.56(17) .
P1 Cr1 P3 N2 -109.37(17) .
Cl1 Cr1 P3 C42 9.1(3) .
P2 Cr1 P3 C42 -160.0(3) .
P4 Cr1 P3 C42 -114.3(3) .
P1 Cr1 P3 C42 135.8(2) .
Cl1 Cr1 P3 C36 -118.0(2) .
P2 Cr1 P3 C36 72.8(3) .
P4 Cr1 P3 C36 118.6(2) .
P1 Cr1 P3 C36 8.7(2) .
Cl1 Cr1 P4 N2 -83.16(18) .
P3 Cr1 P4 N2 -0.56(17) .
P2 Cr1 P4 N2 167.97(17) .
P1 Cr1 P4 N2 98.61(18) .
Cl1 Cr1 P4 C54 26.8(2) .
P3 Cr1 P4 C54 109.4(2) .
P2 Cr1 P4 C54 -82.1(2) .
P1 Cr1 P4 C54 -151.5(2) .
Cl1 Cr1 P4 C60 163.3(3) .
P3 Cr1 P4 C60 -114.1(3) .
P2 Cr1 P4 C60 54.5(3) .
P1 Cr1 P4 C60 -14.9(3) .
C30 P2 N1 C13 70.9(5) .
C24 P2 N1 C13 -39.0(5) .
Cr1 P2 N1 C13 -167.7(4) .
C30 P2 N1 P1 -120.9(3) .
C24 P2 N1 P1 129.2(3) .
Cr1 P2 N1 P1 0.5(2) .
C12 P1 N1 C13 -72.4(5) .
C6 P1 N1 C13 41.9(6) .
Cr1 P1 N1 C13 166.5(5) .
C12 P1 N1 P2 120.6(3) .
C6 P1 N1 P2 -125.1(3) .
Cr1 P1 N1 P2 -0.5(2) .
C42 P3 N2 C43 -35.1(6) .
C36 P3 N2 C43 78.7(6) .
Cr1 P3 N2 C43 -163.8(5) .
C42 P3 N2 P4 127.9(3) .
C36 P3 N2 P4 -118.3(3) .
Cr1 P3 N2 P4 -0.8(2) .
C54 P4 N2 C43 48.1(5) .
C60 P4 N2 C43 -63.8(5) .
Cr1 P4 N2 C43 165.9(4) .
C54 P4 N2 P3 -117.0(3) .
C60 P4 N2 P3 131.0(3) .
Cr1 P4 N2 P3 0.8(2) .
Cr1 Cl1 Al1 C63 -146.2(3) .
Cr1 Cl1 Al1 C62 93.8(4) .
Cr1 Cl1 Al1 C61 -26.1(4) .
C6 C1 C2 C3 -0.3(13) .
C1 C2 C3 C4 -0.2(14) .
C2 C3 C4 C5 0.1(14) .
C3 C4 C5 C6 0.5(12) .
C2 C1 C6 C5 0.8(10) .
C2 C1 C6 P1 -177.1(6) .
C4 C5 C6 C1 -0.9(10) .
C4 C5 C6 P1 176.8(6) .
N1 P1 C6 C1 88.1(5) .
C12 P1 C6 C1 -154.5(5) .
Cr1 P1 C6 C1 -16.4(6) .
N1 P1 C6 C5 -89.7(6) .
C12 P1 C6 C5 27.7(7) .
Cr1 P1 C6 C5 165.9(5) .
C12 C7 C8 C9 -0.1(15) .
C7 C8 C9 C10 -3.4(17) .
C8 C9 C10 C11 4.5(16) .
C9 C10 C11 C12 -2.1(14) .
C10 C11 C12 C7 -1.4(12) .
C10 C11 C12 P1 -172.3(7) .
C8 C7 C12 C11 2.6(12) .
C8 C7 C12 P1 173.5(7) .
N1 P1 C12 C11 -31.0(7) .
C6 P1 C12 C11 -146.6(6) .
Cr1 P1 C12 C11 73.3(6) .
N1 P1 C12 C7 158.1(6) .
C6 P1 C12 C7 42.5(7) .
Cr1 P1 C12 C7 -97.6(6) .
P2 N1 C13 C18 -139.6(5) .
P1 N1 C13 C18 55.0(7) .
P2 N1 C13 C14 90.0(6) .
P1 N1 C13 C14 -75.4(7) .
C18 C13 C14 C15 56.3(8) .
N1 C13 C14 C15 -172.7(6) .
C13 C14 C15 C16 -54.9(9) .
C14 C15 C16 C17 56.0(10) .
C15 C16 C17 C18 -57.0(10) .
N1 C13 C18 C17 173.0(5) .
C14 C13 C18 C17 -56.2(7) .
C16 C17 C18 C13 55.7(9) .
C24 C19 C20 C21 1.6(11) .
C19 C20 C21 C22 -0.9(12) .
C20 C21 C22 C23 -1.7(13) .
C21 C22 C23 C24 3.6(12) .
C20 C19 C24 C23 0.3(10) .
C20 C19 C24 P2 176.4(5) .
C22 C23 C24 C19 -2.8(10) .
C22 C23 C24 P2 -178.8(6) .
N1 P2 C24 C19 -83.0(5) .
C30 P2 C24 C19 162.4(5) .
Cr1 P2 C24 C19 24.9(6) .
N1 P2 C24 C23 93.0(6) .
C30 P2 C24 C23 -21.6(6) .
Cr1 P2 C24 C23 -159.2(5) .
C30 C25 C26 C27 1.3(11) .
C25 C26 C27 C28 0.4(12) .
C26 C27 C28 C29 -2.3(12) .
C27 C28 C29 C30 2.4(11) .
C28 C29 C30 C25 -0.8(10) .
C28 C29 C30 P2 178.9(6) .
C26 C25 C30 C29 -1.1(9) .
C26 C25 C30 P2 179.2(5) .
N1 P2 C30 C29 -2.1(6) .
C24 P2 C30 C29 111.1(6) .
Cr1 P2 C30 C29 -107.5(6) .
N1 P2 C30 C25 177.6(4) .
C24 P2 C30 C25 -69.1(5) .
Cr1 P2 C30 C25 72.2(5) .
C36 C31 C32 C33 -1.9(12) .
C31 C32 C33 C34 -1.3(14) .
C32 C33 C34 C35 2.7(15) .
C33 C34 C35 C36 -1.0(14) .
C32 C31 C36 C35 3.5(11) .
C32 C31 C36 P3 -179.5(6) .
C34 C35 C36 C31 -2.2(11) .
C34 C35 C36 P3 -179.6(7) .
N2 P3 C36 C31 -7.8(7) .
C42 P3 C36 C31 108.7(6) .
Cr1 P3 C36 C31 -113.4(6) .
N2 P3 C36 C35 169.4(5) .
C42 P3 C36 C35 -74.1(6) .
Cr1 P3 C36 C35 63.8(5) .
C42 C37 C38 C39 -1.5(12) .
C37 C38 C39 C40 0.9(13) .
C38 C39 C40 C41 -0.4(13) .
C39 C40 C41 C42 0.6(12) .
C40 C41 C42 C37 -1.2(10) .
C40 C41 C42 P3 177.9(6) .
C38 C37 C42 C41 1.7(10) .
C38 C37 C42 P3 -177.4(6) .
N2 P3 C42 C41 -77.3(6) .
C36 P3 C42 C41 161.9(5) .
Cr1 P3 C42 C41 30.8(6) .
N2 P3 C42 C37 101.7(5) .
C36 P3 C42 C37 -19.0(6) .
Cr1 P3 C42 C37 -150.2(4) .
P3 N2 C43 C44 -61.1(8) .
P4 N2 C43 C44 137.9(6) .
P3 N2 C43 C48 70.1(8) .
P4 N2 C43 C48 -90.9(6) .
N2 C43 C44 C45 -166.7(7) .
C48 C43 C44 C45 58.8(9) .
C43 C44 C45 C46 -56.0(10) .
C44 C45 C46 C47 53.8(11) .
C45 C46 C47 C48 -55.1(11) .
C44 C43 C48 C47 -60.0(8) .
N2 C43 C48 C47 164.6(6) .
C46 C47 C48 C43 57.4(10) .
C54 C49 C50 C51 2.4(12) .
C49 C50 C51 C52 -1.6(14) .
C50 C51 C52 C53 1.4(14) .
C51 C52 C53 C54 -2.0(12) .
C52 C53 C54 C49 2.8(11) .
C52 C53 C54 P4 -172.1(6) .
C50 C49 C54 C53 -3.0(10) .
C50 C49 C54 P4 171.5(6) .
N2 P4 C54 C53 91.0(5) .
C60 P4 C54 C53 -156.1(5) .
Cr1 P4 C54 C53 -10.8(6) .
N2 P4 C54 C49 -83.7(6) .
C60 P4 C54 C49 29.2(6) .
Cr1 P4 C54 C49 174.6(5) .
C60 C55 C56 C57 3.0(13) .
C55 C56 C57 C58 -1.5(14) .
C56 C57 C58 C59 -0.7(13) .
C57 C58 C59 C60 1.6(12) .
C58 C59 C60 C55 -0.2(10) .
C58 C59 C60 P4 177.6(6) .
C56 C55 C60 C59 -2.1(11) .
C56 C55 C60 P4 -179.9(6) .
N2 P4 C60 C59 159.8(5) .
C54 P4 C60 C59 47.0(6) .
Cr1 P4 C60 C59 -93.0(5) .
N2 P4 C60 C55 -22.5(6) .
C54 P4 C60 C55 -135.4(5) .
Cr1 P4 C60 C55 84.6(6) .
C64 C64 C65 C66 -176(3) 2_667
C72 C67 C68 C69 2(3) .
C67 C68 C69 C70 -4(4) .
C67 C68 C69 C71 -3(3) .
C68 C69 C70 C71 3(6) .
C69 C70 C71 C72 1(6) .
C68 C69 C71 C70 -177(5) .
C70 C69 C71 C72 -179(5) .
C68 C69 C71 C72 3(2) .
C68 C67 C72 C71 2(3) .
C68 C67 C72 C73 -178(2) .
C70 C71 C72 C67 -3(5) .
C69 C71 C72 C67 -3(3) .
C70 C71 C72 C73 176(3) .
C69 C71 C72 C73 176(3) .
